data_4002189
loop_
_publ_author_name
'Kawahara, Ryosuke'
'Uchida, Sayaka'
'Mizuno, Noritaka'

_publ_section_title
;
 Redox-Induced Reversible Uptake--Release of Cations in Porous Ionic
 Crystals Based on Polyoxometalate: Cooperative Migration of Electrons
 with Alkali Metal Ions
;
_journal_issue 6
_journal_name_full 'Chemistry of Materials'
_journal_page_first 2092
_journal_paper_doi 10.1021/cm504526z
_journal_volume 27
_journal_year 2015
_chemical_formula_moiety 'C48 Cr6 K Mo12 N6 O66 P'
_chemical_formula_sum 'C48 Cr6 K Mo12 N6 O66 P'
_chemical_formula_weight 3249.86
_space_group_IT_number 2
_symmetry_cell_setting triclinic
_symmetry_Int_Tables_number 2
_symmetry_space_group_name_Hall '-P 1'
_symmetry_space_group_name_H-M 'P -1'
_atom_sites_solution_primary direct
_atom_sites_solution_secondary difmap
_cell_angle_alpha 75.84(3)
_cell_angle_beta 72.18(3)
_cell_angle_gamma 72.14(3)
_cell_formula_units_Z 2
_cell_length_a 13.527(8)
_cell_length_b 20.304(13)
_cell_length_c 20.367(12)
_cell_measurement_reflns_used 12573
_cell_measurement_temperature 93
_cell_measurement_theta_max 25.31
_cell_measurement_theta_min 1.63
_cell_volume 4998(5)
_computing_cell_refinement CrystalClear
_computing_data_collection 'CrystalClear (Rigaku Inc., 2007)'
_computing_data_reduction CrystalClear
_computing_molecular_graphics 'CrystalStructure 4.0'
_computing_publication_material 'CrystalStructure 4.0 (Rigaku, 2010)'
_computing_structure_refinement 'SHELXL97 (Sheldrick, 2008)'
_computing_structure_solution 'SHELXS97 (Sheldrick, 2008)'
_diffrn_ambient_temperature 93
_diffrn_detector_area_resol_mean 7.314
_diffrn_measured_fraction_theta_full 0.899
_diffrn_measured_fraction_theta_max 0.899
_diffrn_measurement_device_type 'Rigaku Saturn70'
_diffrn_measurement_method \w
_diffrn_radiation_type 'Mo K\a'
_diffrn_radiation_wavelength 0.71070
_diffrn_reflns_av_R_equivalents 0.0639
_diffrn_reflns_limit_h_max 16
_diffrn_reflns_limit_h_min -15
_diffrn_reflns_limit_k_max 24
_diffrn_reflns_limit_k_min -24
_diffrn_reflns_limit_l_max 16
_diffrn_reflns_limit_l_min -24
_diffrn_reflns_number 29187
_diffrn_reflns_theta_full 25.30
_diffrn_reflns_theta_max 25.30
_exptl_absorpt_coefficient_mu 2.229
_exptl_absorpt_correction_T_max 0.640
_exptl_absorpt_correction_T_min 0.471
_exptl_absorpt_correction_type multi-scan
_exptl_absorpt_process_details 'REQAB (Rigaku, 1998)'
_exptl_crystal_colour yellow
_exptl_crystal_density_diffrn 2.159
_exptl_crystal_density_meas ?
_exptl_crystal_density_method 'not measured'
_exptl_crystal_description block
_exptl_crystal_F_000 3080.00
_exptl_crystal_size_max 0.200
_exptl_crystal_size_mid 0.200
_exptl_crystal_size_min 0.200
_refine_diff_density_max 3.740
_refine_diff_density_min -3.660
_refine_ls_goodness_of_fit_ref 1.784
_refine_ls_number_parameters 671
_refine_ls_number_reflns 16385
_refine_ls_number_restraints 2
_refine_ls_R_factor_gt 0.2332
_refine_ls_shift/su_max 0.001
_refine_ls_structure_factor_coef Fsqd
_refine_ls_weighting_details 'w = 1/[\s^2^(Fo^2^)+(0.2000P)^2^+0.0000P] where P=(Fo^2^+2Fc^2^)/3'
_refine_ls_weighting_scheme calc
_refine_ls_wR_factor_ref 0.5534
_reflns_number_gt 10074
_reflns_number_total 16385
_reflns_threshold_expression F^2^>2.0\s(F^2^)
_cod_data_source_file cm504526z_si_004.cif
_cod_data_source_block 131014-1
_cod_depositor_comments
;
The following automatic conversions were performed:

'_exptl_crystal_density_meas' value 'not measured' was changed to '?'
- the value is perceived as not measured.

Automatic conversion script
Id: cif_fix_values 3086 2015-02-26 13:12:21Z robertas 

 Adding full bibliography for 4002187--4002189.cif.
;
_cod_original_cell_volume 4998(6)
_cod_database_code 4002189

loop_
_symmetry_equiv_pos_site_id
_symmetry_equiv_pos_as_xyz
1 +X,+Y,+Z
2 -X,-Y,-Z

loop_
_atom_site_label
_atom_site_type_symbol
_atom_site_fract_x
_atom_site_fract_y
_atom_site_fract_z
_atom_site_U_iso_or_equiv
_atom_site_adp_type
_atom_site_occupancy
_atom_site_symmetry_multiplicity
_atom_site_calc_flag
Mo1 Mo 0.5135(2) 0.29082(15) 0.70919(19) 0.0690(10) Uani 1.0 2 d
Mo2 Mo 0.45983(18) 0.13259(13) 0.69754(17) 0.0559(8) Uani 1.0 2 d
Mo3 Mo 0.3047(3) 0.3017(3) 0.86784(18) 0.1103(19) Uani 1.0 2 d
Mo4 Mo 0.3020(5) 0.4449(3) 0.7290(5) 0.176(4) Uani 1.0 2 d
Mo5 Mo 0.4594(3) 0.27597(15) 0.55264(14) 0.0603(8) Uani 1.0 2 d
Mo6 Mo 0.2499(5) 0.14697(15) 0.85326(15) 0.139(3) Uani 1.0 2 d
Mo7 Mo 0.2474(7) 0.4295(3) 0.5703(3) 0.213(5) Uani 1.0 2 d
Mo8 Mo 0.1957(3) 0.1333(2) 0.6965(4) 0.116(2) Uani 1.0 2 d
Mo9 Mo 0.03936(19) 0.30284(18) 0.86769(14) 0.0590(9) Uani 1.0 2 d
Mo10 Mo 0.0409(3) 0.44766(15) 0.72429(16) 0.0639(9) Uani 1.0 2 d
Mo11 Mo 0.1973(5) 0.2710(5) 0.5556(3) 0.185(4) Uani 1.0 2 d
Mo12 Mo -0.0139(2) 0.2912(2) 0.70937(15) 0.0704(10) Uani 1.0 2 d
Cr1 Cr -0.0468(3) -0.2852(3) 0.8353(3) 0.0408(10) Uani 1.0 2 d
Cr2 Cr -0.0470(3) -0.1173(2) 0.8163(2) 0.0376(9) Uani 1.0 2 d
Cr3 Cr 0.0141(4) -0.1909(3) 0.6743(2) 0.0453(11) Uani 1.0 2 d
Cr4 Cr -0.4857(4) -0.3256(2) 0.8086(3) 0.0456(11) Uani 1.0 2 d
Cr5 Cr -0.5467(3) -0.1832(2) 0.8827(2) 0.0375(9) Uani 1.0 2 d
Cr6 Cr -0.5477(3) -0.1648(2) 0.7148(2) 0.0382(10) Uani 1.0 2 d
K1 K 0.137(8) 0.613(5) 0.446(5) 0.47(5) Uiso 0.5000 2 d
K2 K 0.296(9) 0.583(6) 0.370(6) 0.51(6) Uiso 0.5000 2 d
P1 P 0.2513(5) 0.2885(3) 0.7116(3) 0.0312(13) Uiso 1.0 2 d
O1 O 0.0547(13) -0.2872(9) 0.8881(9) 0.041(4) Uiso 1.0 2 d
O2 O 0.0330(14) -0.1713(10) 0.8874(9) 0.047(5) Uiso 1.0 2 d
O3 O -0.1736(14) -0.2415(9) 0.9061(9) 0.043(4) Uiso 1.0 2 d
O4 O -0.1879(14) -0.1254(10) 0.8814(9) 0.047(5) Uiso 1.0 2 d
O5 O 0.0898(14) -0.0929(9) 0.7561(9) 0.045(4) Uiso 1.0 2 d
O6 O 0.1216(13) -0.1374(9) 0.6577(9) 0.039(4) Uiso 1.0 2 d
O7 O -0.1317(15) -0.0502(10) 0.7509(10) 0.051(5) Uiso 1.0 2 d
O8 O -0.0963(17) -0.1020(11) 0.6609(11) 0.061(6) Uiso 1.0 2 d
O9 O 0.1291(15) -0.2794(10) 0.6719(10) 0.049(5) Uiso 1.0 2 d
O10 O 0.0717(15) -0.3467(10) 0.7762(10) 0.051(5) Uiso 1.0 2 d
O11 O -0.0863(17) -0.2436(12) 0.6732(12) 0.066(6) Uiso 1.0 2 d
O12 O -0.1500(15) -0.2944(10) 0.7875(10) 0.054(5) Uiso 1.0 2 d
O13 O -0.0254(13) -0.1984(9) 0.7753(9) 0.039(4) Uiso 1.0 2 d
O14 O -0.3775(14) -0.3416(9) 0.8616(9) 0.043(4) Uiso 1.0 2 d
O15 O -0.4103(14) -0.2427(9) 0.9067(9) 0.044(4) Uiso 1.0 2 d
O16 O -0.5949(17) -0.3409(12) 0.8941(11) 0.063(6) Uiso 1.0 2 d
O17 O -0.6292(13) -0.2493(9) 0.9478(9) 0.042(4) Uiso 1.0 2 d
O18 O -0.4676(14) -0.1128(9) 0.8279(9) 0.045(4) Uiso 1.0 2 d
O19 O -0.4449(14) -0.1133(9) 0.7122(9) 0.045(4) Uiso 1.0 2 d
O20 O -0.6875(14) -0.1186(10) 0.8747(9) 0.046(5) Uiso 1.0 2 d
O21 O -0.6732(15) -0.0955(10) 0.7584(10) 0.048(5) Uiso 1.0 2 d
O22 O -0.4283(17) -0.2226(11) 0.6512(11) 0.060(6) Uiso 1.0 2 d
O23 O -0.3685(16) -0.3292(11) 0.7203(10) 0.054(5) Uiso 1.0 2 d
O24 O -0.6485(16) -0.2137(11) 0.7070(11) 0.059(6) Uiso 1.0 2 d
O25 O -0.5832(18) -0.3281(12) 0.7562(12) 0.068(6) Uiso 1.0 2 d
O26 O -0.5270(14) -0.2251(9) 0.8001(9) 0.042(4) Uiso 1.0 2 d
O129 O 0.195(6) 0.3691(16) 0.520(3) 0.34(4) Uiso 1.0 2 d
O101 O 0.641(2) 0.2863(14) 0.7080(13) 0.082(7) Uiso 1.0 2 d
O102 O 0.535(3) 0.1928(18) 0.7148(17) 0.113(10) Uiso 1.0 2 d
O103 O 0.5579(19) 0.0623(13) 0.6912(13) 0.076(7) Uiso 1.0 2 d
O104 O 0.390(3) 0.1237(16) 0.7878(16) 0.105(10) Uiso 1.0 2 d
O105 O 0.307(3) 0.205(2) 0.8810(19) 0.132(12) Uiso 1.0 2 d
O106 O 0.439(3) 0.283(2) 0.803(2) 0.139(13) Uiso 1.0 2 d
O107 O 0.335(3) 0.3030(19) 0.9428(18) 0.124(11) Uiso 1.0 2 d
O108 O 0.271(4) 0.375(3) 0.821(3) 0.179(18) Uiso 1.0 2 d
O109 O 0.436(3) 0.3868(17) 0.7059(16) 0.106(10) Uiso 1.0 2 d
O110 O 0.332(4) 0.519(3) 0.737(2) 0.150(14) Uiso 1.0 2 d
O111 O 0.316(5) 0.459(4) 0.645(4) 0.24(3) Uiso 1.0 2 d
O112 O 0.378(4) 0.372(3) 0.542(2) 0.149(14) Uiso 1.0 2 d
O113 O 0.526(2) 0.2957(14) 0.6157(14) 0.084(7) Uiso 1.0 2 d
O114 O 0.567(3) 0.2645(16) 0.4835(16) 0.104(9) Uiso 1.0 2 d
O115 O 0.4864(18) 0.1800(12) 0.6056(12) 0.067(6) Uiso 1.0 2 d
O116 O 0.345(2) 0.1102(14) 0.6779(14) 0.085(8) Uiso 1.0 2 d
O117 O 0.248(4) 0.089(3) 0.909(3) 0.193(19) Uiso 1.0 2 d
O118 O 0.154(2) 0.3191(14) 0.8937(13) 0.081(7) Uiso 1.0 2 d
O119 O 0.157(3) 0.4673(18) 0.7474(17) 0.115(10) Uiso 1.0 2 d
O120 O 0.297(4) 0.506(3) 0.504(3) 0.185(18) Uiso 1.0 2 d
O121 O 0.345(3) 0.2541(15) 0.5303(15) 0.093(8) Uiso 1.0 2 d
O122 O 0.162(3) 0.060(2) 0.693(2) 0.146(14) Uiso 1.0 2 d
O123 O 0.189(2) 0.1176(14) 0.7933(14) 0.084(8) Uiso 1.0 2 d
O124 O 0.112(3) 0.2100(17) 0.8810(17) 0.110(10) Uiso 1.0 2 d
O125 O -0.0598(18) 0.3090(12) 0.9374(12) 0.071(6) Uiso 1.0 2 d
O126 O 0.0141(16) 0.3925(11) 0.8180(10) 0.054(5) Uiso 1.0 2 d
O127 O -0.066(3) 0.5140(17) 0.7373(17) 0.115(10) Uiso 1.0 2 d
O128 O 0.113(3) 0.463(2) 0.627(2) 0.145(14) Uiso 1.0 2 d
O130 O 0.169(4) 0.265(3) 0.481(3) 0.168(16) Uiso 1.0 2 d
O131 O 0.230(5) 0.182(3) 0.626(3) 0.21(3) Uiso 1.0 2 d
O132 O 0.054(3) 0.1940(19) 0.7184(19) 0.126(12) Uiso 1.0 2 d
O133 O -0.031(3) 0.2816(15) 0.8112(14) 0.091(8) Uiso 1.0 2 d
O134 O -0.030(3) 0.3882(15) 0.7030(15) 0.092(8) Uiso 1.0 2 d
O135 O 0.066(3) 0.2938(15) 0.6119(15) 0.095(9) Uiso 1.0 2 d
O136 O -0.141(3) 0.2889(16) 0.7159(15) 0.099(9) Uiso 1.0 2 d
O137 O 0.332(3) 0.3151(18) 0.7415(18) 0.044(8) Uiso 0.5000 2 d
O138 O 0.364(2) 0.2609(13) 0.6780(13) 0.018(6) Uiso 0.5000 2 d
O139 O 0.219(2) 0.2674(13) 0.7871(13) 0.018(6) Uiso 0.5000 2 d
O140 O 0.280(2) 0.2132(13) 0.7334(13) 0.019(6) Uiso 0.5000 2 d
O141 O 0.212(3) 0.366(2) 0.692(2) 0.054(10) Uiso 0.5000 2 d
O142 O 0.296(4) 0.310(3) 0.633(3) 0.063(11) Uiso 0.5000 2 d
O143 O 0.1375(19) 0.3197(13) 0.7415(13) 0.017(5) Uiso 0.5000 2 d
O144 O 0.172(3) 0.2632(16) 0.6826(16) 0.034(7) Uiso 0.5000 2 d
N1 N -0.0745(18) -0.3795(12) 0.9005(12) 0.049(6) Uiso 1.0 2 d
N2 N -0.0656(17) -0.0307(11) 0.8669(11) 0.041(5) Uiso 1.0 2 d
N3 N 0.056(2) -0.1802(13) 0.5611(13) 0.055(6) Uiso 1.0 2 d
N4 N -0.442(2) -0.4352(13) 0.8182(13) 0.057(6) Uiso 1.0 2 d
N5 N -0.5660(16) -0.1355(11) 0.9689(11) 0.038(5) Uiso 1.0 2 d
N6 N -0.5773(17) -0.1002(12) 0.6203(11) 0.045(5) Uiso 1.0 2 d
C1 C 0.0769(19) -0.2368(12) 0.9043(12) 0.036(5) Uiso 1.0 2 d
C2 C -0.219(2) -0.1792(13) 0.9147(13) 0.039(6) Uiso 1.0 2 d
C3 C 0.145(3) -0.1049(14) 0.6958(14) 0.046(6) Uiso 1.0 2 d
C4 C -0.150(3) -0.0536(16) 0.6912(16) 0.057(8) Uiso 1.0 2 d
C5 C 0.136(3) -0.3375(16) 0.7156(15) 0.052(7) Uiso 1.0 2 d
C6 C -0.148(3) -0.2784(15) 0.7253(15) 0.052(7) Uiso 1.0 2 d
C7 C -0.091(2) -0.4300(14) 0.8708(13) 0.042(6) Uiso 1.0 2 d
C8 C -0.130(2) -0.4878(14) 0.9190(14) 0.044(6) Uiso 1.0 2 d
C9 C -0.142(3) -0.4935(15) 0.9905(14) 0.049(7) Uiso 1.0 2 d
C10 C -0.127(2) -0.4400(14) 1.0206(13) 0.042(6) Uiso 1.0 2 d
C11 C -0.083(3) -0.3856(17) 0.9721(17) 0.062(8) Uiso 1.0 2 d
C12 C -0.194(3) -0.5498(15) 1.0449(15) 0.051(7) Uiso 1.0 2 d
C13 C -0.104(3) -0.0316(17) 0.9331(17) 0.061(8) Uiso 1.0 2 d
C14 C -0.117(3) 0.0180(18) 0.9690(17) 0.064(8) Uiso 1.0 2 d
C15 C -0.0997(19) 0.0853(13) 0.9318(13) 0.038(6) Uiso 1.0 2 d
C16 C -0.078(3) 0.0968(15) 0.8523(15) 0.051(7) Uiso 1.0 2 d
C17 C -0.052(3) 0.0313(16) 0.8233(16) 0.058(8) Uiso 1.0 2 d
C18 C -0.125(3) 0.1519(19) 0.9576(18) 0.070(9) Uiso 1.0 2 d
C19 C 0.168(4) -0.192(3) 0.522(3) 0.091(12) Uiso 1.0 2 d
C20 C 0.197(4) -0.178(3) 0.454(3) 0.096(13) Uiso 1.0 2 d
C21 C 0.128(3) -0.1598(16) 0.4183(16) 0.057(8) Uiso 1.0 2 d
C22 C 0.015(3) -0.154(2) 0.447(2) 0.078(10) Uiso 1.0 2 d
C23 C -0.005(4) -0.165(3) 0.525(3) 0.100(13) Uiso 1.0 2 d
C24 C 0.166(4) -0.146(3) 0.336(3) 0.092(12) Uiso 1.0 2 d
C25 C -0.355(2) -0.3057(14) 0.8952(13) 0.043(6) Uiso 1.0 2 d
C26 C -0.644(3) -0.3115(18) 0.9467(17) 0.064(8) Uiso 1.0 2 d
C27 C -0.4217(18) -0.0964(12) 0.7645(12) 0.034(5) Uiso 1.0 2 d
C28 C -0.719(3) -0.0882(17) 0.8222(17) 0.060(8) Uiso 1.0 2 d
C29 C -0.366(3) -0.2832(15) 0.6632(15) 0.051(7) Uiso 1.0 2 d
C30 C -0.651(3) -0.2760(16) 0.7231(16) 0.055(7) Uiso 1.0 2 d
C31 C -0.503(4) -0.478(3) 0.830(2) 0.086(11) Uiso 1.0 2 d
C32 C -0.475(3) -0.554(2) 0.8470(19) 0.077(10) Uiso 1.0 2 d
C33 C -0.372(3) -0.5868(18) 0.8409(17) 0.063(8) Uiso 1.0 2 d
C34 C -0.304(4) -0.546(3) 0.820(2) 0.084(11) Uiso 1.0 2 d
C35 C -0.326(4) -0.480(3) 0.815(3) 0.090(12) Uiso 1.0 2 d
C36 C -0.340(3) -0.665(2) 0.8542(19) 0.076(10) Uiso 1.0 2 d
C37 C -0.554(3) -0.1760(15) 1.0343(15) 0.050(7) Uiso 1.0 2 d
C38 C -0.577(3) -0.1460(16) 1.0946(16) 0.057(8) Uiso 1.0 2 d
C39 C -0.604(3) -0.0668(14) 1.0848(14) 0.047(7) Uiso 1.0 2 d
C40 C -0.611(3) -0.0305(19) 1.0200(18) 0.070(9) Uiso 1.0 2 d
C41 C -0.597(3) -0.0675(16) 0.9669(16) 0.056(8) Uiso 1.0 2 d
C42 C -0.624(3) -0.0362(18) 1.1457(18) 0.068(9) Uiso 1.0 2 d
C43 C -0.580(3) -0.0295(16) 0.6137(15) 0.055(7) Uiso 1.0 2 d
C44 C -0.628(3) 0.0200(14) 0.5599(14) 0.047(7) Uiso 1.0 2 d
C45 C -0.645(3) -0.0084(15) 0.5033(14) 0.047(6) Uiso 1.0 2 d
C46 C -0.629(3) -0.0816(14) 0.5149(14) 0.047(7) Uiso 1.0 2 d
C47 C -0.591(3) -0.1264(14) 0.5703(14) 0.046(6) Uiso 1.0 2 d
C48 C -0.693(3) 0.0451(16) 0.4488(15) 0.054(7) Uiso 1.0 2 d

loop_
_atom_site_aniso_label
_atom_site_aniso_U_11
_atom_site_aniso_U_22
_atom_site_aniso_U_33
_atom_site_aniso_U_12
_atom_site_aniso_U_13
_atom_site_aniso_U_23
Mo1 0.0292(13) 0.0579(17) 0.113(3) -0.0121(12) 0.0131(14) -0.0396(17)
Mo2 0.0308(12) 0.0446(14) 0.100(3) 0.0004(11) -0.0229(13) -0.0303(14)
Mo3 0.0447(17) 0.236(6) 0.060(2) -0.009(3) -0.0094(15) -0.079(3)
Mo4 0.143(5) 0.045(3) 0.360(11) -0.019(3) -0.065(6) -0.072(5)
Mo5 0.0574(17) 0.0625(17) 0.0501(15) -0.0175(14) 0.0164(13) -0.0248(13)
Mo6 0.256(6) 0.0336(15) 0.0360(15) 0.022(3) 0.028(3) 0.0009(11)
Mo7 0.336(10) 0.073(3) 0.074(3) 0.034(5) 0.035(4) 0.053(3)
Mo8 0.0445(17) 0.067(3) 0.249(6) -0.0096(16) -0.007(3) -0.090(4)
Mo9 0.0318(13) 0.107(3) 0.0474(14) -0.0265(14) 0.0034(11) -0.0345(15)
Mo10 0.0567(17) 0.0556(17) 0.0704(19) 0.0147(14) -0.0171(14) -0.0296(14)
Mo11 0.152(5) 0.377(12) 0.046(3) -0.067(6) -0.021(3) -0.076(5)
Mo12 0.0321(13) 0.115(3) 0.0586(17) 0.0107(15) -0.0135(12) -0.0399(18)
Cr1 0.029(2) 0.047(3) 0.049(3) -0.0133(18) -0.0001(18) -0.0192(19)
Cr2 0.033(2) 0.039(3) 0.041(2) -0.0103(17) -0.0081(17) -0.0073(17)
Cr3 0.038(3) 0.073(3) 0.036(3) -0.024(3) -0.0082(18) -0.017(2)
Cr4 0.038(3) 0.036(3) 0.071(3) -0.0097(18) -0.019(2) -0.015(2)
Cr5 0.034(2) 0.040(3) 0.042(3) -0.0087(18) -0.0130(17) -0.0091(17)
Cr6 0.033(2) 0.040(3) 0.046(3) -0.0016(17) -0.0147(18) -0.0170(18)

loop_
_atom_type_symbol
_atom_type_description
_atom_type_scat_dispersion_real
_atom_type_scat_dispersion_imag
_atom_type_scat_source
C C 0.0033 0.0016
;
International Tables for Crystallography
(1992, Vol. C, Tables 4.2.6.8 and 6.1.1.4)
;
N N 0.0061 0.0033
;
International Tables for Crystallography
(1992, Vol. C, Tables 4.2.6.8 and 6.1.1.4)
;
O O 0.0106 0.0060
;
International Tables for Crystallography
(1992, Vol. C, Tables 4.2.6.8 and 6.1.1.4)
;
Mo Mo -1.6832 0.6857
;
International Tables for Crystallography
(1992, Vol. C, Tables 4.2.6.8 and 6.1.1.4)
;
P P 0.1023 0.0942
;
International Tables for Crystallography
(1992, Vol. C, Tables 4.2.6.8 and 6.1.1.4)
;
Cr Cr 0.3209 0.6236
;
International Tables for Crystallography
(1992, Vol. C, Tables 4.2.6.8 and 6.1.1.4)
;
K K 0.2009 0.2494
;
International Tables for Crystallography
(1992, Vol. C, Tables 4.2.6.8 and 6.1.1.4)
;

loop_
_geom_angle_atom_site_label_1
_geom_angle_atom_site_label_2
_geom_angle_atom_site_label_3
_geom_angle
_geom_angle_publ_flag
_geom_angle_site_symmetry_1
_geom_angle_site_symmetry_3
O101 Mo1 O102 95.6(14) yes . .
O101 Mo1 O106 105.7(17) yes . .
O101 Mo1 O109 107.6(15) yes . .
O101 Mo1 O113 101.1(13) yes . .
O101 Mo1 O137 160.7(15) yes . .
O102 Mo1 O106 89.0(16) yes . .
O102 Mo1 O109 156.8(16) yes . .
O102 Mo1 O113 85.0(14) yes . .
O102 Mo1 O137 95.4(14) yes . .
O106 Mo1 O109 83.9(14) yes . .
O106 Mo1 O113 153.0(17) yes . .
O106 Mo1 O137 58.8(16) yes . .
O109 Mo1 O113 91.4(13) yes . .
O109 Mo1 O137 62.1(14) yes . .
O113 Mo1 O137 95.6(13) yes . .
O102 Mo2 O103 98.1(14) yes . .
O102 Mo2 O104 89.1(16) yes . .
O102 Mo2 O115 85.3(13) yes . .
O102 Mo2 O116 156.5(12) yes . .
O102 Mo2 O138 67.4(12) yes . .
O102 Mo2 O140 93.5(12) yes . .
O103 Mo2 O104 105.0(12) yes . .
O103 Mo2 O115 100.9(10) yes . .
O103 Mo2 O116 105.2(14) yes . .
O103 Mo2 O138 158.5(11) yes . .
O103 Mo2 O140 162.0(11) yes . .
O104 Mo2 O115 154.1(11) yes . .
O104 Mo2 O116 88.4(15) yes . .
O104 Mo2 O138 91.1(11) yes . .
O104 Mo2 O140 61.2(11) yes . .
O115 Mo2 O116 86.7(12) yes . .
O115 Mo2 O138 63.4(9) yes . .
O115 Mo2 O140 93.8(8) yes . .
O116 Mo2 O138 89.3(11) yes . .
O116 Mo2 O140 65.0(11) yes . .
O138 Mo2 O140 39.5(8) yes . .
O105 Mo3 O106 88.2(16) yes . .
O105 Mo3 O107 99.9(18) yes . .
O105 Mo3 O108 142(3) yes . .
O105 Mo3 O118 86.5(14) yes . .
O105 Mo3 O137 92.1(15) yes . .
O106 Mo3 O107 104.2(18) yes . .
O106 Mo3 O108 89.8(19) yes . .
O106 Mo3 O118 152.4(17) yes . .
O106 Mo3 O137 54.8(16) yes . .
O107 Mo3 O108 117(3) yes . .
O107 Mo3 O118 103.3(14) yes . .
O107 Mo3 O137 155.7(16) yes . .
O108 Mo3 O118 78.3(19) yes . .
O108 Mo3 O137 57(3) yes . .
O118 Mo3 O137 98.3(12) yes . .
O108 Mo4 O109 88.1(15) yes . .
O108 Mo4 O110 116(3) yes . .
O108 Mo4 O111 145(3) yes . .
O108 Mo4 O119 81.1(17) yes . .
O108 Mo4 O137 52.7(17) yes . .
O109 Mo4 O110 101.3(18) yes . .
O109 Mo4 O111 83(3) yes . .
O109 Mo4 O119 154.0(18) yes . .
O109 Mo4 O137 57.8(14) yes . .
O110 Mo4 O111 99(3) yes . .
O110 Mo4 O119 104.8(18) yes . .
O110 Mo4 O137 153.2(17) yes . .
O111 Mo4 O119 93(3) yes . .
O111 Mo4 O137 94(3) yes . .
O119 Mo4 O137 97.3(15) yes . .
O112 Mo5 O113 89.7(18) yes . .
O112 Mo5 O114 109.7(15) yes . .
O112 Mo5 O115 151.7(12) yes . .
O112 Mo5 O121 86.5(18) yes . .
O112 Mo5 O138 89.1(13) yes . .
O112 Mo5 O142 60.4(15) yes . .
O113 Mo5 O114 98.9(15) yes . .
O113 Mo5 O115 84.4(12) yes . .
O113 Mo5 O121 153.7(11) yes . .
O113 Mo5 O138 64.0(11) yes . .
O113 Mo5 O142 86.6(16) yes . .
O114 Mo5 O115 98.6(12) yes . .
O114 Mo5 O121 106.9(16) yes . .
O114 Mo5 O138 155.1(12) yes . .
O114 Mo5 O142 168.9(14) yes . .
O115 Mo5 O121 86.6(12) yes . .
O115 Mo5 O138 63.4(9) yes . .
O115 Mo5 O142 91.6(12) yes . .
O121 Mo5 O138 89.8(11) yes . .
O121 Mo5 O142 68.9(16) yes . .
O138 Mo5 O142 35.7(12) yes . .
O104 Mo6 O105 85.4(16) yes . .
O104 Mo6 O117 106(2) yes . .
O104 Mo6 O123 88.6(14) yes . .
O104 Mo6 O124 151.0(12) yes . .
O104 Mo6 O139 89.1(10) yes . .
O104 Mo6 O140 60.4(10) yes . .
O105 Mo6 O117 104(3) yes . .
O105 Mo6 O123 157.0(13) yes . .
O105 Mo6 O124 87.4(16) yes . .
O105 Mo6 O139 67.2(13) yes . .
O105 Mo6 O140 90.5(13) yes . .
O117 Mo6 O123 99(3) yes . .
O117 Mo6 O124 103(2) yes . .
O117 Mo6 O139 162(3) yes . .
O117 Mo6 O140 160(3) yes . .
O123 Mo6 O124 87.1(15) yes . .
O123 Mo6 O139 90.5(11) yes . .
O123 Mo6 O140 67.3(11) yes . .
O124 Mo6 O139 62.2(11) yes . .
O124 Mo6 O140 91.7(11) yes . .
O139 Mo6 O140 38.0(9) yes . .
O129 Mo7 O111 161.7(19) yes . .
O129 Mo7 O112 84(3) yes . .
O129 Mo7 O120 111(3) yes . .
O129 Mo7 O128 96(3) yes . .
O129 Mo7 O141 100.5(17) yes . .
O129 Mo7 O142 76.6(18) yes . .
O111 Mo7 O112 87(3) yes . .
O111 Mo7 O120 85(3) yes . .
O111 Mo7 O128 86(2) yes . .
O111 Mo7 O141 64.1(19) yes . .
O111 Mo7 O142 85(2) yes . .
O112 Mo7 O120 89.1(18) yes . .
O112 Mo7 O128 159.1(17) yes . .
O112 Mo7 O141 94.8(15) yes . .
O112 Mo7 O142 58.9(15) yes . .
O120 Mo7 O128 110.3(18) yes . .
O120 Mo7 O141 149(3) yes . .
O120 Mo7 O142 146.9(17) yes . .
O128 Mo7 O141 64.5(14) yes . .
O128 Mo7 O142 100.7(15) yes . .
O141 Mo7 O142 41.7(14) yes . .
O116 Mo8 O122 106.1(16) yes . .
O116 Mo8 O123 88.9(12) yes . .
O116 Mo8 O131 76(3) yes . .
O116 Mo8 O132 155.0(17) yes . .
O116 Mo8 O144 95.4(12) yes . .
O122 Mo8 O123 99.5(17) yes . .
O122 Mo8 O131 117(3) yes . .
O122 Mo8 O132 98.9(19) yes . .
O122 Mo8 O144 154.9(16) yes . .
O123 Mo8 O131 143(3) yes . .
O123 Mo8 O132 86.8(14) yes . .
O123 Mo8 O144 93.6(12) yes . .
O131 Mo8 O132 93(2) yes . .
O131 Mo8 O144 55(3) yes . .
O132 Mo8 O144 60.4(15) yes . .
O118 Mo9 O124 84.9(15) yes . .
O118 Mo9 O125 104.4(13) yes . .
O118 Mo9 O126 90.3(11) yes . .
O118 Mo9 O133 158.1(11) yes . .
O118 Mo9 O139 65.9(11) yes . .
O118 Mo9 O143 90.7(10) yes . .
O124 Mo9 O125 103.3(12) yes . .
O124 Mo9 O126 154.2(11) yes . .
O124 Mo9 O133 88.9(15) yes . .
O124 Mo9 O139 62.7(11) yes . .
O124 Mo9 O143 91.9(11) yes . .
O125 Mo9 O126 102.4(10) yes . .
O125 Mo9 O133 97.5(13) yes . .
O125 Mo9 O139 162.6(10) yes . .
O125 Mo9 O143 159.3(10) yes . .
O126 Mo9 O133 86.3(12) yes . .
O126 Mo9 O139 92.3(8) yes . .
O126 Mo9 O143 62.8(8) yes . .
O133 Mo9 O139 92.6(11) yes . .
O133 Mo9 O143 68.5(11) yes . .
O139 Mo9 O143 38.0(8) yes . .
O119 Mo10 O126 86.7(12) yes . .
O119 Mo10 O127 108.8(18) yes . .
O119 Mo10 O128 89.4(18) yes . .
O119 Mo10 O134 154.6(12) yes . .
O119 Mo10 O141 65.9(16) yes . .
O119 Mo10 O143 87.8(12) yes . .
O126 Mo10 O127 98.1(12) yes . .
O126 Mo10 O128 154.5(12) yes . .
O126 Mo10 O134 84.3(11) yes . .
O126 Mo10 O141 90.2(10) yes . .
O126 Mo10 O143 61.3(8) yes . .
O127 Mo10 O128 107.1(15) yes . .
O127 Mo10 O134 95.9(17) yes . .
O127 Mo10 O141 170.1(15) yes . .
O127 Mo10 O143 153.4(13) yes . .
O128 Mo10 O134 88.7(17) yes . .
O128 Mo10 O141 65.3(14) yes . .
O128 Mo10 O143 93.4(12) yes . .
O134 Mo10 O141 90.4(15) yes . .
O134 Mo10 O143 67.1(11) yes . .
O141 Mo10 O143 36.6(11) yes . .
O129 Mo11 O121 86(3) yes . .
O129 Mo11 O130 89(3) yes . .
O129 Mo11 O131 151(3) yes . .
O129 Mo11 O135 91(2) yes . .
O129 Mo11 O144 103(2) yes . .
O121 Mo11 O130 102.8(17) yes . .
O121 Mo11 O131 81.8(18) yes . .
O121 Mo11 O135 155.3(16) yes . .
O121 Mo11 O144 97.2(13) yes . .
O130 Mo11 O131 119(3) yes . .
O130 Mo11 O135 101.8(18) yes . .
O130 Mo11 O144 157.2(18) yes . .
O131 Mo11 O135 88.6(16) yes . .
O131 Mo11 O144 53(2) yes . .
O135 Mo11 O144 59.3(13) yes . .
O132 Mo12 O133 86.9(14) yes . .
O132 Mo12 O134 158.1(17) yes . .
O132 Mo12 O135 84.6(13) yes . .
O132 Mo12 O136 100.1(17) yes . .
O132 Mo12 O144 64.7(15) yes . .
O133 Mo12 O134 87.8(13) yes . .
O133 Mo12 O135 154.9(13) yes . .
O133 Mo12 O136 96.0(14) yes . .
O133 Mo12 O144 94.1(12) yes . .
O134 Mo12 O135 91.4(12) yes . .
O134 Mo12 O136 101.6(14) yes . .
O134 Mo12 O144 94.5(12) yes . .
O135 Mo12 O136 108.7(15) yes . .
O135 Mo12 O144 61.0(13) yes . .
O136 Mo12 O144 161.3(15) yes . .
O1 Cr1 O3 92.7(8) yes . .
O1 Cr1 O10 88.3(9) yes . .
O1 Cr1 O12 173.5(8) yes . .
O1 Cr1 O13 92.9(8) yes . .
O1 Cr1 N1 88.5(10) yes . .
O3 Cr1 O10 168.2(8) yes . .
O3 Cr1 O12 87.7(9) yes . .
O3 Cr1 O13 96.2(7) yes . .
O3 Cr1 N1 83.0(8) yes . .
O10 Cr1 O12 90.0(9) yes . .
O10 Cr1 O13 95.4(7) yes . .
O10 Cr1 N1 85.3(8) yes . .
O12 Cr1 O13 93.6(9) yes . .
O12 Cr1 N1 85.0(10) yes . .
O13 Cr1 N1 178.4(9) yes . .
O2 Cr2 O4 92.8(8) yes . .
O2 Cr2 O5 87.9(8) yes . .
O2 Cr2 O7 171.5(10) yes . .
O2 Cr2 O13 93.6(8) yes . .
O2 Cr2 N2 82.8(9) yes . .
O4 Cr2 O5 169.9(9) yes . .
O4 Cr2 O7 86.2(8) yes . .
O4 Cr2 O13 95.1(8) yes . .
O4 Cr2 N2 85.1(9) yes . .
O5 Cr2 O7 91.5(8) yes . .
O5 Cr2 O13 94.9(8) yes . .
O5 Cr2 N2 85.0(8) yes . .
O7 Cr2 O13 94.9(9) yes . .
O7 Cr2 N2 88.7(9) yes . .
O13 Cr2 N2 176.4(8) yes . .
O6 Cr3 O8 90.0(9) yes . .
O6 Cr3 O9 90.1(8) yes . .
O6 Cr3 O11 170.1(9) yes . .
O6 Cr3 O13 95.3(9) yes . .
O6 Cr3 N3 84.5(10) yes . .
O8 Cr3 O9 171.1(9) yes . .
O8 Cr3 O11 89.6(10) yes . .
O8 Cr3 O13 93.6(8) yes . .
O8 Cr3 N3 85.2(9) yes . .
O9 Cr3 O11 88.8(9) yes . .
O9 Cr3 O13 95.3(7) yes . .
O9 Cr3 N3 85.9(8) yes . .
O11 Cr3 O13 94.6(9) yes . .
O11 Cr3 N3 85.6(11) yes . .
O13 Cr3 N3 178.8(8) yes . .
O14 Cr4 O16 91.5(9) yes . .
O14 Cr4 O23 89.2(9) yes . .
O14 Cr4 O25 169.5(9) yes . .
O14 Cr4 O26 96.1(9) yes . .
O14 Cr4 N4 84.0(10) yes . .
O16 Cr4 O23 169.1(10) yes . .
O16 Cr4 O25 88.6(11) yes . .
O16 Cr4 O26 94.9(8) yes . .
O16 Cr4 N4 84.8(9) yes . .
O23 Cr4 O25 88.8(10) yes . .
O23 Cr4 O26 95.9(8) yes . .
O23 Cr4 N4 84.5(9) yes . .
O25 Cr4 O26 94.3(10) yes . .
O25 Cr4 N4 85.6(11) yes . .
O26 Cr4 N4 179.7(8) yes . .
O15 Cr5 O17 91.5(7) yes . .
O15 Cr5 O18 87.9(8) yes . .
O15 Cr5 O20 169.9(9) yes . .
O15 Cr5 O26 95.8(8) yes . .
O15 Cr5 N5 84.6(8) yes . .
O17 Cr5 O18 173.2(9) yes . .
O17 Cr5 O20 86.4(7) yes . .
O17 Cr5 O26 93.6(8) yes . .
O17 Cr5 N5 88.3(8) yes . .
O18 Cr5 O20 93.0(8) yes . .
O18 Cr5 O26 93.2(8) yes . .
O18 Cr5 N5 84.9(9) yes . .
O20 Cr5 O26 94.2(8) yes . .
O20 Cr5 N5 85.5(9) yes . .
O26 Cr5 N5 178.1(8) yes . .
O19 Cr6 O21 94.0(9) yes . .
O19 Cr6 O22 86.8(9) yes . .
O19 Cr6 O24 174.2(8) yes . .
O19 Cr6 O26 93.4(9) yes . .
O19 Cr6 N6 89.6(9) yes . .
O21 Cr6 O22 167.4(9) yes . .
O21 Cr6 O24 87.8(9) yes . .
O21 Cr6 O26 96.0(7) yes . .
O21 Cr6 N6 83.5(8) yes . .
O22 Cr6 O24 90.1(10) yes . .
O22 Cr6 O26 96.5(8) yes . .
O22 Cr6 N6 83.9(8) yes . .
O24 Cr6 O26 91.9(9) yes . .
O24 Cr6 N6 85.1(10) yes . .
O26 Cr6 N6 177.0(10) yes . .
O101 K2 O120 134(6) yes 2_666 .
O137 P1 O138 68.4(17) yes . .
O137 P1 O139 76.2(17) yes . .
O137 P1 O140 102.7(17) yes . .
O137 P1 O141 81(3) yes . .
O137 P1 O142 99(3) yes . .
O137 P1 O143 112.0(17) yes . .
O137 P1 O144 179.6(15) yes . .
O138 P1 O139 116.2(14) yes . .
O138 P1 O140 71.3(14) yes . .
O138 P1 O141 113.7(18) yes . .
O138 P1 O142 59.0(18) yes . .
O138 P1 O143 176.4(13) yes . .
O138 P1 O144 111.8(17) yes . .
O139 P1 O140 67.0(14) yes . .
O139 P1 O141 110.4(18) yes . .
O139 P1 O142 175(3) yes . .
O139 P1 O143 67.2(14) yes . .
O139 P1 O144 103.9(17) yes . .
O140 P1 O141 175.0(19) yes . .
O140 P1 O142 112.0(19) yes . .
O140 P1 O143 111.9(14) yes . .
O140 P1 O144 77.7(17) yes . .
O141 P1 O142 71(2) yes . .
O141 P1 O143 63.2(18) yes . .
O141 P1 O144 99(3) yes . .
O142 P1 O143 117.5(19) yes . .
O142 P1 O144 81(3) yes . .
O143 P1 O144 67.7(16) yes . .
Cr1 O1 C1 130.7(15) yes . .
Cr2 O2 C1 134(2) yes . .
Cr1 O3 C2 133.5(16) yes . .
Cr2 O4 C2 129.8(15) yes . .
Cr2 O5 C3 132(3) yes . .
Cr3 O6 C3 134.4(15) yes . .
Cr2 O7 C4 134.4(18) yes . .
Cr3 O8 C4 140(3) yes . .
Cr3 O9 C5 130.1(16) yes . .
Cr1 O10 C5 135.3(18) yes . .
Cr3 O11 C6 131(3) yes . .
Cr1 O12 C6 128(2) yes . .
Cr1 O13 Cr2 119.5(9) yes . .
Cr1 O13 Cr3 120.9(11) yes . .
Cr2 O13 Cr3 119.5(9) yes . .
Cr4 O14 C25 135.4(15) yes . .
Cr5 O15 C25 131(2) yes . .
Cr4 O16 C26 137(3) yes . .
Cr5 O17 C26 136.2(17) yes . .
Cr5 O18 C27 136(2) yes . .
Cr6 O19 C27 130.2(14) yes . .
Cr5 O20 C28 129.5(17) yes . .
Cr6 O21 C28 132.8(18) yes . .
Cr6 O22 C29 131.4(18) yes . .
Cr4 O23 C29 126.6(16) yes . .
Cr6 O24 C30 132(3) yes . .
Cr4 O25 C30 132(3) yes . .
Cr4 O26 Cr5 118.5(9) yes . .
Cr4 O26 Cr6 122.3(11) yes . .
Cr5 O26 Cr6 119.2(9) yes . .
Mo7 O129 Mo11 122(4) yes . .
Mo1 O101 K2 111(3) yes . 2_666
Mo1 O102 Mo2 136.0(19) yes . .
Mo2 O104 Mo6 144.4(19) yes . .
Mo3 O105 Mo6 140(3) yes . .
Mo1 O106 Mo3 146(3) yes . .
Mo3 O108 Mo4 150(3) yes . .
Mo1 O109 Mo4 144(2) yes . .
Mo4 O111 Mo7 136(4) yes . .
Mo5 O112 Mo7 144(3) yes . .
Mo1 O113 Mo5 142.0(16) yes . .
Mo2 O115 Mo5 140.1(13) yes . .
Mo2 O116 Mo8 141.7(17) yes . .
Mo3 O118 Mo9 140.5(16) yes . .
Mo4 O119 Mo10 142(2) yes . .
Mo7 O120 K1 116(3) yes . .
Mo7 O120 K2 143(4) yes . .
K1 O120 K2 46(3) yes . .
Mo5 O121 Mo11 140.4(18) yes . .
Mo6 O123 Mo8 137.0(16) yes . .
Mo6 O124 Mo9 142.4(19) yes . .
Mo9 O126 Mo10 143.6(12) yes . .
Mo7 O128 Mo10 137(3) yes . .
Mo8 O131 Mo11 150(3) yes . .
Mo8 O132 Mo12 139(3) yes . .
Mo9 O133 Mo12 135.8(16) yes . .
Mo10 O134 Mo12 137.6(16) yes . .
Mo11 O135 Mo12 143.8(19) yes . .
Mo1 O137 Mo3 99.1(15) yes . .
Mo1 O137 Mo4 95.9(15) yes . .
Mo1 O137 P1 128.1(19) yes . .
Mo1 O137 O138 77.9(14) yes . .
Mo3 O137 Mo4 90.9(14) yes . .
Mo3 O137 P1 118.6(17) yes . .
Mo3 O137 O138 138.1(19) yes . .
Mo4 O137 P1 116.1(16) yes . .
Mo4 O137 O138 130.9(18) yes . .
P1 O137 O138 50.3(16) yes . .
Mo2 O138 Mo5 92.3(8) yes . .
Mo2 O138 P1 123.1(14) yes . .
Mo2 O138 O137 122.4(16) yes . .
Mo2 O138 O140 69.2(11) yes . .
Mo2 O138 O142 139(3) yes . .
Mo5 O138 P1 129.5(15) yes . .
Mo5 O138 O137 131.1(17) yes . .
Mo5 O138 O140 138(2) yes . .
Mo5 O138 O142 66.9(17) yes . .
P1 O138 O137 61.3(16) yes . .
P1 O138 O140 53.9(12) yes . .
P1 O138 O142 62.8(18) yes . .
O137 O138 O140 89.4(18) yes . .
O137 O138 O142 97(3) yes . .
O140 O138 O142 102(3) yes . .
Mo6 O139 Mo9 91.8(8) yes . .
Mo6 O139 P1 127.0(15) yes . .
Mo6 O139 O140 70.9(12) yes . .
Mo6 O139 O143 139(2) yes . .
Mo9 O139 P1 128.3(14) yes . .
Mo9 O139 O140 139(2) yes . .
Mo9 O139 O143 71.5(11) yes . .
P1 O139 O140 56.2(13) yes . .
P1 O139 O143 56.8(12) yes . .
O140 O139 O143 97(2) yes . .
Mo2 O140 Mo6 91.8(8) yes . .
Mo2 O140 P1 126.1(14) yes . .
Mo2 O140 O138 71.3(11) yes . .
Mo2 O140 O139 139(2) yes . .
Mo6 O140 P1 127.9(15) yes . .
Mo6 O140 O138 139(2) yes . .
Mo6 O140 O139 71.2(12) yes . .
P1 O140 O138 54.8(12) yes . .
P1 O140 O139 56.8(13) yes . .
O138 O140 O139 97(2) yes . .
Mo7 O141 Mo10 92.0(13) yes . .
Mo7 O141 P1 124(3) yes . .
Mo7 O141 O142 68.3(18) yes . .
Mo7 O141 O143 140(3) yes . .
Mo10 O141 P1 133(3) yes . .
Mo10 O141 O142 147(3) yes . .
Mo10 O141 O143 75.5(16) yes . .
P1 O141 O142 55.7(19) yes . .
P1 O141 O143 57.8(17) yes . .
O142 O141 O143 102(3) yes . .
Mo5 O142 Mo7 95.4(14) yes . .
Mo5 O142 P1 135(3) yes . .
Mo5 O142 O138 77.4(18) yes . .
Mo5 O142 O141 150(4) yes . .
Mo7 O142 P1 123(3) yes . .
Mo7 O142 O138 146(4) yes . .
Mo7 O142 O141 70.0(18) yes . .
P1 O142 O138 58.1(18) yes . .
P1 O142 O141 53.3(18) yes . .
O138 O142 O141 99(3) yes . .
Mo9 O143 Mo10 91.8(8) yes . .
Mo9 O143 P1 126.5(14) yes . .
Mo9 O143 O139 70.5(12) yes . .
Mo9 O143 O141 138(3) yes . .
Mo9 O143 O144 128.2(17) yes . .
Mo10 O143 P1 126.9(14) yes . .
Mo10 O143 O139 138(2) yes . .
Mo10 O143 O141 67.9(16) yes . .
Mo10 O143 O144 126.4(16) yes . .
P1 O143 O139 56.0(12) yes . .
P1 O143 O141 59.0(16) yes . .
P1 O143 O144 60.3(15) yes . .
O139 O143 O141 99(3) yes . .
O139 O143 O144 92.8(18) yes . .
O141 O143 O144 92(3) yes . .
Mo8 O144 Mo11 88.5(12) yes . .
Mo8 O144 Mo12 95.1(13) yes . .
Mo8 O144 P1 117.2(15) yes . .
Mo8 O144 O143 133.1(17) yes . .
Mo11 O144 Mo12 95.2(13) yes . .
Mo11 O144 P1 121.1(15) yes . .
Mo11 O144 O143 137.9(17) yes . .
Mo12 O144 P1 129.9(17) yes . .
Mo12 O144 O143 77.9(14) yes . .
P1 O144 O143 52.0(15) yes . .
Cr1 N1 C7 118.4(17) yes . .
Cr1 N1 C11 117(3) yes . .
C7 N1 C11 124(3) yes . .
Cr2 N2 C13 123(3) yes . .
Cr2 N2 C17 116(2) yes . .
C13 N2 C17 120(3) yes . .
Cr3 N3 C19 120(3) yes . .
Cr3 N3 C23 126(3) yes . .
C19 N3 C23 114(4) yes . .
Cr4 N4 C31 128(3) yes . .
Cr4 N4 C35 124(3) yes . .
C31 N4 C35 108(3) yes . .
Cr5 N5 C37 121.4(19) yes . .
Cr5 N5 C41 123(2) yes . .
C37 N5 C41 116(3) yes . .
Cr6 N6 C43 116(2) yes . .
Cr6 N6 C47 121.5(18) yes . .
C43 N6 C47 123(3) yes . .
O1 C1 O2 124(3) yes . .
O3 C2 O4 127(2) yes . .
O5 C3 O6 125(3) yes . .
O7 C4 O8 119(3) yes . .
O9 C5 O10 125(3) yes . .
O11 C6 O12 130(4) yes . .
N1 C7 C8 117(3) yes . .
C7 C8 C9 119(3) yes . .
C8 C9 C10 123(3) yes . .
C8 C9 C12 122(3) yes . .
C10 C9 C12 115(3) yes . .
C9 C10 C11 117(3) yes . .
N1 C11 C10 119(4) yes . .
N2 C13 C14 128(3) yes . .
C13 C14 C15 119(3) yes . .
C14 C15 C16 117(3) yes . .
C14 C15 C18 130(3) yes . .
C16 C15 C18 112(3) yes . .
C15 C16 C17 114(3) yes . .
N2 C17 C16 121(3) yes . .
N3 C19 C20 123(5) yes . .
C19 C20 C21 121(4) yes . .
C20 C21 C22 125(4) yes . .
C20 C21 C24 120(4) yes . .
C22 C21 C24 115(4) yes . .
C21 C22 C23 107(4) yes . .
N3 C23 C22 130(4) yes . .
O14 C25 O15 125(3) yes . .
O16 C26 O17 119(3) yes . .
O18 C27 O19 123(3) yes . .
O20 C28 O21 128(3) yes . .
O22 C29 O23 130(3) yes . .
O24 C30 O25 125(4) yes . .
N4 C31 C32 128(4) yes . .
C31 C32 C33 118(4) yes . .
C32 C33 C34 116(4) yes . .
C32 C33 C36 119(4) yes . .
C34 C33 C36 125(4) yes . .
C33 C34 C35 128(4) yes . .
N4 C35 C34 121(5) yes . .
N5 C37 C38 123(3) yes . .
C37 C38 C39 117(3) yes . .
C38 C39 C40 118(3) yes . .
C38 C39 C42 117(3) yes . .
C40 C39 C42 125(3) yes . .
C39 C40 C41 119(3) yes . .
N5 C41 C40 128(3) yes . .
N6 C43 C44 117(4) yes . .
C43 C44 C45 119(3) yes . .
C44 C45 C46 115(3) yes . .
C44 C45 C48 116(3) yes . .
C46 C45 C48 128(4) yes . .
C45 C46 C47 124(4) yes . .
N6 C47 C46 120(3) yes . .

loop_
_geom_bond_atom_site_label_1
_geom_bond_atom_site_label_2
_geom_bond_distance
_geom_bond_publ_flag
_geom_bond_site_symmetry_2
Mo1 O101 1.69(3) yes .
Mo1 O102 1.90(4) yes .
Mo1 O106 1.86(4) yes .
Mo1 O109 1.91(3) yes .
Mo1 O113 1.84(3) yes .
Mo1 O137 2.27(4) yes .
Mo2 O102 1.96(5) yes .
Mo2 O103 1.62(3) yes .
Mo2 O104 1.79(3) yes .
Mo2 O115 1.87(2) yes .
Mo2 O116 1.92(4) yes .
Mo2 O138 2.52(3) yes .
Mo2 O140 2.49(3) yes .
Mo3 O105 1.91(5) yes .
Mo3 O106 1.89(4) yes .
Mo3 O107 1.70(5) yes .
Mo3 O108 1.57(5) yes .
Mo3 O118 1.88(3) yes .
Mo3 O137 2.44(4) yes .
Mo4 O108 2.07(5) yes .
Mo4 O109 1.82(3) yes .
Mo4 O110 1.74(5) yes .
Mo4 O111 1.62(7) yes .
Mo4 O119 1.81(4) yes .
Mo4 O137 2.50(4) yes .
Mo5 O112 1.91(4) yes .
Mo5 O113 1.95(4) yes .
Mo5 O114 1.69(3) yes .
Mo5 O115 1.97(2) yes .
Mo5 O121 1.93(4) yes .
Mo5 O138 2.47(3) yes .
Mo5 O142 2.33(4) yes .
Mo6 O104 1.95(3) yes .
Mo6 O105 1.86(5) yes .
Mo6 O117 1.41(5) yes .
Mo6 O123 1.95(4) yes .
Mo6 O124 1.92(3) yes .
Mo6 O139 2.46(3) yes .
Mo6 O140 2.46(3) yes .
Mo7 O129 2.16(8) yes .
Mo7 O111 2.28(9) yes .
Mo7 O112 1.81(4) yes .
Mo7 O120 1.93(5) yes .
Mo7 O128 1.85(4) yes .
Mo7 O141 2.48(4) yes .
Mo7 O142 2.45(4) yes .
Mo8 O116 1.86(3) yes .
Mo8 O122 1.70(5) yes .
Mo8 O123 1.90(3) yes .
Mo8 O131 1.57(6) yes .
Mo8 O132 1.92(4) yes .
Mo8 O144 2.51(4) yes .
Mo9 O118 1.92(4) yes .
Mo9 O124 1.84(3) yes .
Mo9 O125 1.63(2) yes .
Mo9 O126 1.839(19) yes .
Mo9 O133 1.89(4) yes .
Mo9 O139 2.48(3) yes .
Mo9 O143 2.50(3) yes .
Mo10 O119 1.95(5) yes .
Mo10 O126 1.952(19) yes .
Mo10 O127 1.65(3) yes .
Mo10 O128 1.92(4) yes .
Mo10 O134 1.95(4) yes .
Mo10 O141 2.41(4) yes .
Mo10 O143 2.52(3) yes .
Mo11 O129 1.94(4) yes .
Mo11 O121 1.85(3) yes .
Mo11 O130 1.73(6) yes .
Mo11 O131 2.03(6) yes .
Mo11 O135 1.78(3) yes .
Mo11 O144 2.47(4) yes .
Mo12 O132 1.89(4) yes .
Mo12 O133 1.98(3) yes .
Mo12 O134 1.89(3) yes .
Mo12 O135 1.95(3) yes .
Mo12 O136 1.70(4) yes .
Mo12 O144 2.32(3) yes .
Cr1 O1 1.97(3) yes .
Cr1 O3 1.997(16) yes .
Cr1 O10 1.976(18) yes .
Cr1 O12 2.00(3) yes .
Cr1 O13 1.931(17) yes .
Cr1 N1 2.11(3) yes .
Cr2 O2 1.981(19) yes .
Cr2 O4 1.989(17) yes .
Cr2 O5 2.012(18) yes .
Cr2 O7 2.007(19) yes .
Cr2 O13 1.93(2) yes .
Cr2 N2 2.16(3) yes .
Cr3 O6 1.97(2) yes .
Cr3 O8 1.98(2) yes .
Cr3 O9 1.984(17) yes .
Cr3 O11 1.98(3) yes .
Cr3 O13 1.939(17) yes .
Cr3 N3 2.17(3) yes .
Cr4 O14 1.98(3) yes .
Cr4 O16 1.94(2) yes .
Cr4 O23 2.000(18) yes .
Cr4 O25 1.95(3) yes .
Cr4 O26 1.921(18) yes .
Cr4 N4 2.10(3) yes .
Cr5 O15 1.999(18) yes .
Cr5 O17 1.986(18) yes .
Cr5 O18 1.965(19) yes .
Cr5 O20 1.981(17) yes .
Cr5 O26 1.98(2) yes .
Cr5 N5 2.12(3) yes .
Cr6 O19 1.96(3) yes .
Cr6 O21 1.967(17) yes .
Cr6 O22 1.992(19) yes .
Cr6 O24 1.98(3) yes .
Cr6 O26 1.909(17) yes .
Cr6 N6 2.12(3) yes .
K1 O120 2.86(11) yes .
K2 O101 2.96(11) yes 2_666
K2 O120 2.80(12) yes .
P1 O137 1.67(5) yes .
P1 O138 1.46(3) yes .
P1 O139 1.46(3) yes .
P1 O140 1.45(3) yes .
P1 O141 1.49(4) yes .
P1 O142 1.53(4) yes .
P1 O143 1.47(3) yes .
P1 O144 1.62(4) yes .
O1 C1 1.29(4) yes .
O2 C1 1.29(3) yes .
O3 C2 1.25(3) yes .
O4 C2 1.26(4) yes .
O5 C3 1.27(3) yes .
O6 C3 1.29(4) yes .
O7 C4 1.33(5) yes .
O8 C4 1.21(4) yes .
O9 C5 1.29(4) yes .
O10 C5 1.28(3) yes .
O11 C6 1.33(4) yes .
O12 C6 1.22(4) yes .
O14 C25 1.26(4) yes .
O15 C25 1.30(3) yes .
O16 C26 1.26(4) yes .
O17 C26 1.34(5) yes .
O18 C27 1.26(3) yes .
O19 C27 1.34(4) yes .
O20 C28 1.23(4) yes .
O21 C28 1.28(4) yes .
O22 C29 1.27(4) yes .
O23 C29 1.30(4) yes .
O24 C30 1.24(4) yes .
O25 C30 1.36(4) yes .
O137 O138 1.77(5) yes .
O138 O140 1.69(4) yes .
O138 O142 1.48(5) yes .
O139 O140 1.60(4) yes .
O139 O143 1.62(4) yes .
O141 O142 1.75(6) yes .
O141 O143 1.55(5) yes .
O143 O144 1.72(5) yes .
N1 C7 1.41(5) yes .
N1 C11 1.40(5) yes .
N2 C13 1.28(4) yes .
N2 C17 1.38(4) yes .
N3 C19 1.45(5) yes .
N3 C23 1.18(7) yes .
N4 C31 1.31(6) yes .
N4 C35 1.54(5) yes .
N5 C37 1.41(4) yes .
N5 C41 1.31(4) yes .
N6 C43 1.40(4) yes .
N6 C47 1.34(5) yes .
C7 C8 1.46(4) yes .
C8 C9 1.39(4) yes .
C9 C10 1.46(5) yes .
C9 C12 1.55(4) yes .
C10 C11 1.44(4) yes .
C13 C14 1.32(6) yes .
C14 C15 1.44(4) yes .
C15 C16 1.53(4) yes .
C15 C18 1.48(5) yes .
C16 C17 1.49(5) yes .
C19 C20 1.30(7) yes .
C20 C21 1.26(7) yes .
C21 C22 1.44(5) yes .
C21 C24 1.58(6) yes .
C22 C23 1.51(7) yes .
C31 C32 1.44(6) yes .
C32 C33 1.33(5) yes .
C33 C34 1.33(7) yes .
C33 C36 1.50(5) yes .
C34 C35 1.26(7) yes .
C37 C38 1.41(5) yes .
C38 C39 1.51(5) yes .
C39 C40 1.36(5) yes .
C39 C42 1.44(5) yes .
C40 C41 1.40(6) yes .
C43 C44 1.46(4) yes .
C44 C45 1.51(5) yes .
C45 C46 1.40(4) yes .
C45 C48 1.50(4) yes .
C46 C47 1.39(4) yes .
